data_4508260
loop_
_publ_author_name
'Luo, Zhong-Zhen'
'Lin, Chen-Sheng'
'Cheng, Wen-Dan'
'Zhang, Wei-Long'
'Li, Yuan-Bing'
'Yang, Yi'
'Zhang, Hao'
'He, Zhang-Zhen'

_publ_section_title
;
 From One-Dimensional Linear Chain to Two-Dimensional Layered
 Chalcogenides XBi4S7(X = Mn, Fe): Syntheses, Crystal and Electronic
 Structures, and Physical Properties
;
_journal_issue 9
_journal_name_full 'Crystal Growth &amp; Design'
_journal_page_first 4118
_journal_paper_doi 10.1021/cg4009398
_journal_volume 13
_journal_year 2013
_chemical_formula_sum 'Bi4 Mn S7'
_chemical_formula_weight 1115.35
_chemical_name_systematic
; 
 ? 
;
_space_group_IT_number 12
_symmetry_cell_setting monoclinic
_symmetry_space_group_name_Hall '-C 2y'
_symmetry_space_group_name_H-M 'C 1 2/m 1'
_atom_sites_solution_hydrogens none
_atom_sites_solution_primary direct
_atom_sites_solution_secondary difmap
_audit_creation_method SHELXL-97
_cell_angle_alpha 90.00
_cell_angle_beta 104.755(14)
_cell_angle_gamma 90.00
_cell_formula_units_Z 2
_cell_length_a 12.916(12)
_cell_length_b 3.970(3)
_cell_length_c 11.831(10)
_cell_measurement_reflns_used 835
_cell_measurement_temperature 293(2)
_cell_measurement_theta_max 27.4816
_cell_measurement_theta_min 3.2622
_cell_volume 586.6(9)
_computing_structure_refinement 'SHELXL-97 (Sheldrick, 1997)'
_computing_structure_solution 'SHELXS-97 (Sheldrick, 1990)'
_diffrn_ambient_temperature 293(2)
_diffrn_detector_area_resol_mean 28.5714
_diffrn_measured_fraction_theta_full 0.992
_diffrn_measured_fraction_theta_max 0.992
_diffrn_measurement_device_type Saturn724+
_diffrn_measurement_method CCD_Profile_fitting
_diffrn_radiation_monochromator graphite
_diffrn_radiation_source 'fine-focus sealed tube'
_diffrn_radiation_type MoK\a
_diffrn_radiation_wavelength 0.71073
_diffrn_reflns_av_R_equivalents 0.0794
_diffrn_reflns_av_sigmaI/netI 0.1218
_diffrn_reflns_limit_h_max 16
_diffrn_reflns_limit_h_min -15
_diffrn_reflns_limit_k_max 5
_diffrn_reflns_limit_k_min -4
_diffrn_reflns_limit_l_max 15
_diffrn_reflns_limit_l_min -15
_diffrn_reflns_number 2586
_diffrn_reflns_theta_full 27.48
_diffrn_reflns_theta_max 27.48
_diffrn_reflns_theta_min 3.26
_diffrn_standards_number 773
_exptl_absorpt_coefficient_mu 62.023
_exptl_absorpt_correction_T_max 0.000
_exptl_absorpt_correction_T_min 0.000
_exptl_absorpt_correction_type multi-scan
_exptl_crystal_colour black
_exptl_crystal_density_diffrn 6.314
_exptl_crystal_density_method 'not measured'
_exptl_crystal_description Prism
_exptl_crystal_F_000 938
_exptl_crystal_size_max 0.1800
_exptl_crystal_size_mid 0.1700
_exptl_crystal_size_min 0.1300
_refine_diff_density_max 2.964
_refine_diff_density_min -3.561
_refine_diff_density_rms 0.758
_refine_ls_extinction_coef 0.00065(11)
_refine_ls_extinction_expression Fc^*^=kFc[1+0.001xFc^2^\l^3^/sin(2\q)]^-1/4^
_refine_ls_extinction_method SHELXL
_refine_ls_goodness_of_fit_ref 0.805
_refine_ls_hydrogen_treatment none
_refine_ls_matrix_type full
_refine_ls_number_parameters 40
_refine_ls_number_reflns 770
_refine_ls_number_restraints 0
_refine_ls_restrained_S_all 0.805
_refine_ls_R_factor_all 0.0686
_refine_ls_R_factor_gt 0.0370
_refine_ls_shift/su_max 0.000
_refine_ls_shift/su_mean 0.000
_refine_ls_structure_factor_coef Fsqd
_refine_ls_weighting_details 'calc w=1/[\s^2^(Fo^2^)+(0.0000P)^2^+0.0000P] where P=(Fo^2^+2Fc^2^)/3'
_refine_ls_weighting_scheme calc
_refine_ls_wR_factor_gt 0.0674
_refine_ls_wR_factor_ref 0.0826
_reflns_number_gt 534
_reflns_number_total 775
_reflns_threshold_expression >2sigma(I)
_cod_data_source_file cg4009398_si_002.cif
_cod_data_source_block compd1
_cod_depositor_comments
;
The following automatic conversions were performed:

'_exptl_absorpt_correction_type' value 'Multi-scan' changed to
'multi-scan' according to
/home/saulius/struct/CIF-dictionaries/cif_core.dic dictionary named
'cif_core.dic' version 2.4.2 from 2011-04-26.

Automatic conversion script
Id: cif_fix_values 1891 2012-01-12 08:04:46Z andrius 
;
_cod_original_cell_volume 586.7(9)
_cod_original_sg_symbol_H-M C2/m
_cod_database_code 4508260

loop_
_symmetry_equiv_pos_as_xyz
'x, y, z'
'-x, y, -z'
'x+1/2, y+1/2, z'
'-x+1/2, y+1/2, -z'
'-x, -y, -z'
'x, -y, z'
'-x+1/2, -y+1/2, -z'
'x+1/2, -y+1/2, z'

loop_
_atom_site_label
_atom_site_type_symbol
_atom_site_fract_x
_atom_site_fract_y
_atom_site_fract_z
_atom_site_U_iso_or_equiv
_atom_site_adp_type
_atom_site_occupancy
_atom_site_symmetry_multiplicity
_atom_site_calc_flag
_atom_site_refinement_flags
Bi1 Bi 0.62159(6) -0.5000 0.92766(7) 0.0173(3) Uani 1 2 d S
Bi2 Bi 0.32120(7) 0.0000 0.66257(8) 0.0203(3) Uani 1 2 d S
Mn1 Mn 0.5000 -0.5000 0.5000 0.0133(10) Uani 1 4 d S
S1 S 0.4690(4) -0.5000 0.6995(5) 0.0149(12) Uani 1 2 d S
S2 S 0.7574(4) -0.5000 1.1441(5) 0.0166(12) Uani 1 2 d S
S3 S 0.3510(4) 0.0000 0.4527(5) 0.0143(12) Uani 1 2 d S
S4 S 0.5000 -1.0000 1.0000 0.044(3) Uani 1 4 d S

loop_
_atom_site_aniso_label
_atom_site_aniso_U_11
_atom_site_aniso_U_22
_atom_site_aniso_U_33
_atom_site_aniso_U_23
_atom_site_aniso_U_13
_atom_site_aniso_U_12
Bi1 0.0156(5) 0.0157(5) 0.0213(5) 0.000 0.0060(4) 0.000
Bi2 0.0217(5) 0.0189(5) 0.0227(5) 0.000 0.0102(4) 0.000
Mn1 0.015(2) 0.010(2) 0.016(2) 0.000 0.007(2) 0.000
S1 0.012(3) 0.013(3) 0.018(3) 0.000 0.001(2) 0.000
S2 0.018(3) 0.019(3) 0.013(3) 0.000 0.003(2) 0.000
S3 0.015(3) 0.013(3) 0.016(3) 0.000 0.007(2) 0.000
S4 0.040(6) 0.012(5) 0.098(10) 0.000 0.052(6) 0.000

loop_
_atom_type_symbol
_atom_type_description
_atom_type_scat_dispersion_real
_atom_type_scat_dispersion_imag
_atom_type_scat_source
S S 0.1246 0.1234 'International Tables Vol C Tables 4.2.6.8 and 6.1.1.4'
Mn Mn 0.3368 0.7283 'International Tables Vol C Tables 4.2.6.8 and 6.1.1.4'
Bi Bi -4.1077 10.2566 'International Tables Vol C Tables 4.2.6.8 and 6.1.1.4'

loop_
_geom_angle_atom_site_label_1
_geom_angle_atom_site_label_2
_geom_angle_atom_site_label_3
_geom_angle
_geom_angle_site_symmetry_1
_geom_angle_site_symmetry_3
S2 Bi1 S2 90.56(15) . 7_647
S2 Bi1 S2 90.56(15) . 7_637
S2 Bi1 S2 90.76(17) 7_647 7_637
S2 Bi1 S4 89.41(10) . .
S2 Bi1 S4 179.83(9) 7_647 .
S2 Bi1 S4 89.41(10) 7_637 .
S2 Bi1 S4 89.41(10) . 1_565
S2 Bi1 S4 89.41(10) 7_647 1_565
S2 Bi1 S4 179.83(9) 7_637 1_565
S4 Bi1 S4 90.43(6) . 1_565
S2 Bi1 S1 177.82(16) . .
S2 Bi1 S1 90.98(14) 7_647 .
S2 Bi1 S1 90.98(14) 7_637 .
S4 Bi1 S1 89.05(9) . .
S4 Bi1 S1 89.05(9) 1_565 .
S3 Bi2 S1 83.39(14) . 1_565
S3 Bi2 S1 83.39(14) . .
S1 Bi2 S1 94.14(17) 1_565 .
S3 Bi2 S3 80.85(14) . 7_546
S1 Bi2 S3 163.16(14) 1_565 7_546
S1 Bi2 S3 89.93(13) . 7_546
S3 Bi2 S3 80.85(14) . 7_556
S1 Bi2 S3 89.93(13) 1_565 7_556
S1 Bi2 S3 163.16(14) . 7_556
S3 Bi2 S3 81.76(15) 7_546 7_556
S1 Mn1 S1 180.0(2) 5_646 .
S1 Mn1 S3 85.36(14) 5_646 5_656
S1 Mn1 S3 94.64(14) . 5_656
S1 Mn1 S3 94.64(14) 5_646 1_545
S1 Mn1 S3 85.36(14) . 1_545
S3 Mn1 S3 180.0 5_656 1_545
S1 Mn1 S3 85.36(14) 5_646 5_646
S1 Mn1 S3 94.64(14) . 5_646
S3 Mn1 S3 93.65(18) 5_656 5_646
S3 Mn1 S3 86.35(18) 1_545 5_646
S1 Mn1 S3 94.64(14) 5_646 .
S1 Mn1 S3 85.36(14) . .
S3 Mn1 S3 86.35(18) 5_656 .
S3 Mn1 S3 93.65(18) 1_545 .
S3 Mn1 S3 180.0 5_646 .
Mn1 S1 Bi2 97.10(15) . 1_545
Mn1 S1 Bi2 97.10(15) . .
Bi2 S1 Bi2 94.14(17) 1_545 .
Mn1 S1 Bi1 130.1(2) . .
Bi2 S1 Bi1 115.62(14) 1_545 .
Bi2 S1 Bi1 115.62(14) . .
Bi1 S2 Bi1 89.44(15) . 7_647
Bi1 S2 Bi1 89.44(15) . 7_637
Bi1 S2 Bi1 90.76(17) 7_647 7_637
Bi2 S3 Mn1 94.13(14) . 1_565
Bi2 S3 Mn1 94.13(14) . .
Mn1 S3 Mn1 93.65(18) 1_565 .
Bi2 S3 Bi2 99.15(14) . 7_546
Mn1 S3 Bi2 165.6(2) 1_565 7_546
Mn1 S3 Bi2 90.81(7) . 7_546
Bi2 S3 Bi2 99.15(14) . 7_556
Mn1 S3 Bi2 90.81(7) 1_565 7_556
Mn1 S3 Bi2 165.6(2) . 7_556
Bi2 S3 Bi2 81.76(15) 7_546 7_556
Bi1 S4 Bi1 90.43(6) 1_545 .
Bi1 S4 Bi1 89.57(6) 1_545 5_637
Bi1 S4 Bi1 180.0 . 5_637
Bi1 S4 Bi1 180.00(3) 1_545 5_647
Bi1 S4 Bi1 89.57(6) . 5_647
Bi1 S4 Bi1 90.43(6) 5_637 5_647

loop_
_geom_bond_atom_site_label_1
_geom_bond_atom_site_label_2
_geom_bond_distance
_geom_bond_site_symmetry_2
Bi1 S2 2.711(6) .
Bi1 S2 2.789(4) 7_647
Bi1 S2 2.789(4) 7_637
Bi1 S4 2.7972(15) .
Bi1 S4 2.7972(15) 1_565
Bi1 S1 2.909(6) .
Bi2 S3 2.608(6) .
Bi2 S1 2.711(4) 1_565
Bi2 S1 2.711(4) .
Bi2 S3 3.033(4) 7_546
Bi2 S3 3.033(4) 7_556
Mn1 S1 2.493(6) 5_646
Mn1 S1 2.493(6) .
Mn1 S3 2.722(4) 5_656
Mn1 S3 2.722(4) 1_545
Mn1 S3 2.722(4) 5_646
Mn1 S3 2.722(4) .
S1 Bi2 2.711(4) 1_545
S2 Bi1 2.789(4) 7_647
S2 Bi1 2.789(4) 7_637
S3 Mn1 2.722(4) 1_565
S3 Bi2 3.033(4) 7_546
S3 Bi2 3.033(4) 7_556
S4 Bi1 2.7972(15) 1_545
S4 Bi1 2.7972(15) 5_637
S4 Bi1 2.7972(15) 5_647
